data_7708798
loop_
_publ_author_name
'Nimax, Patrick'
'Rotthowe, Nils'
'Zoller, Florian'
'Blockhaus, Tobias'
'Wagner, Friedrich Ernst'
'Fattakhova-Rohlfing, Dina'
'S\"unkel, Karlheinz'

_publ_section_title
;
 Coordination polymers of 5-substituted
 1,2,3,4-tetracyanocyclopentadienides: structural and electrochemical
 properties of complex compounds of 5-amino- and
 5-nitro-tetracyanocyclopentadienide
;
_journal_name_full 'Dalton Transactions'
_journal_paper_doi 10.1039/D1DT02866A
_journal_year 2021
_chemical_formula_moiety 'C11 H5 Ag N6'
_chemical_formula_sum 'C11 H5 Ag N6'
_chemical_formula_weight 329.08
_space_group_crystal_system monoclinic
_space_group_IT_number 14
_space_group_name_Hall '-P 2yn'
_space_group_name_H-M_alt 'P 1 21/n 1'
_atom_sites_solution_hydrogens mixed
_audit_creation_method SHELXL-2018/3
_audit_update_record
;
2021-06-26 deposited with the CCDC.	2021-11-11 downloaded from the CCDC.
;
_cell_angle_alpha 90
_cell_angle_beta 92.0270(10)
_cell_angle_gamma 90
_cell_formula_units_Z 4
_cell_length_a 6.5948(2)
_cell_length_b 16.3040(5)
_cell_length_c 11.1075(4)
_cell_measurement_reflns_used 9997
_cell_measurement_temperature 153(2)
_cell_measurement_theta_max 30.5817
_cell_measurement_theta_min 3.3341
_cell_volume 1193.55(7)
_computing_cell_refinement 'APEX2 v2012.4-3 (Bruker AXS)'
_computing_data_collection 'Bruker Instrument Service v3.0.21'
_computing_data_reduction 'SAINT V8.18C (Bruker AXS Inc., 2011)'
_computing_structure_refinement 'SHELXL-2018/3 (Sheldrick, 2018)'
_computing_structure_solution 'SHELXT 2014/5 (Sheldrick, 2014)'
_diffrn_ambient_temperature 153(2)
_diffrn_detector_area_resol_mean 7.4074
_diffrn_measured_fraction_theta_full 0.996
_diffrn_measured_fraction_theta_max 0.996
_diffrn_measurement_device_type 'D8 Venture'
_diffrn_measurement_method 'mix of omega and phi scans'
_diffrn_radiation_type MoK\a
_diffrn_radiation_wavelength 0.71073
_diffrn_reflns_av_R_equivalents 0.0400
_diffrn_reflns_av_unetI/netI 0.0342
_diffrn_reflns_Laue_measured_fraction_full 0.996
_diffrn_reflns_Laue_measured_fraction_max 0.996
_diffrn_reflns_limit_h_max 9
_diffrn_reflns_limit_h_min -9
_diffrn_reflns_limit_k_max 23
_diffrn_reflns_limit_k_min -23
_diffrn_reflns_limit_l_max 15
_diffrn_reflns_limit_l_min -15
_diffrn_reflns_number 14696
_diffrn_reflns_point_group_measured_fraction_full 0.996
_diffrn_reflns_point_group_measured_fraction_max 0.996
_diffrn_reflns_theta_full 25.242
_diffrn_reflns_theta_max 30.583
_diffrn_reflns_theta_min 3.100
_diffrn_source 'rotating anode generator'
_exptl_absorpt_coefficient_mu 1.678
_exptl_absorpt_correction_T_max 0.4935
_exptl_absorpt_correction_T_min 0.4451
_exptl_absorpt_correction_type multi-scan
_exptl_absorpt_process_details 'SADABS 2014/5'
_exptl_crystal_colour brown
_exptl_crystal_density_diffrn 1.831
_exptl_crystal_description block
_exptl_crystal_F_000 640
_exptl_crystal_size_max 0.08
_exptl_crystal_size_mid 0.05
_exptl_crystal_size_min 0.03
_refine_diff_density_max 0.745
_refine_diff_density_min -0.500
_refine_diff_density_rms 0.091
_refine_ls_extinction_method none
_refine_ls_goodness_of_fit_ref 1.077
_refine_ls_hydrogen_treatment mixed
_refine_ls_matrix_type full
_refine_ls_number_parameters 172
_refine_ls_number_reflns 3657
_refine_ls_number_restraints 0
_refine_ls_restrained_S_all 1.077
_refine_ls_R_factor_all 0.0298
_refine_ls_R_factor_gt 0.0248
_refine_ls_shift/su_max 0.000
_refine_ls_shift/su_mean 0.000
_refine_ls_structure_factor_coef Fsqd
_refine_ls_weighting_details 'w=1/[\s^2^(Fo^2^)+(0.0249P)^2^+0.8591P] where P=(Fo^2^+2Fc^2^)/3'
_refine_ls_weighting_scheme calc
_refine_ls_wR_factor_gt 0.0630
_refine_ls_wR_factor_ref 0.0672
_reflns_Friedel_coverage 0.000
_reflns_number_gt 3264
_reflns_number_total 3657
_reflns_threshold_expression 'I > 2\s(I)'
_cod_data_source_file d1dt02866a1.cif
_cod_data_source_block compd1a
_cod_original_sg_symbol_H-M 'P 21/n'
_cod_database_code 7708798
_publcif_datablock.id {cda4d508-1ee8-41ab-bcab-f062e7a7c409}

_shelx_shelxl_version_number 2018/3
_shelx_space_group_comment
;
The symmetry employed for this shelxl refinement is uniquely defined
by the following loop, which should always be used as a source of
symmetry information in preference to the above space-group names.
They are only intended as comments.
;

loop_
_space_group_symop_operation_xyz
'x, y, z'
'-x+1/2, y+1/2, -z+1/2'
'-x, -y, -z'
'x-1/2, -y-1/2, z-1/2'

loop_
_atom_site_label
_atom_site_type_symbol
_atom_site_fract_x
_atom_site_fract_y
_atom_site_fract_z
_atom_site_U_iso_or_equiv
_atom_site_adp_type
_atom_site_occupancy
_atom_site_site_symmetry_order
_atom_site_calc_flag
_atom_site_refinement_flags_posn
_atom_site_refinement_flags_adp
_atom_site_refinement_flags_occupancy
_atom_site_disorder_assembly
_atom_site_disorder_group
C1 C 0.3621(3) 0.29916(11) 0.23950(16) 0.0182(3) Uani 1 1 d . . . . .
C1A C 1.2649(4) 0.09468(17) 0.5327(2) 0.0397(5) Uani 1 1 d . . . . .
H1A1 H 1.263538 0.130473 0.601278 0.059 Uiso 1 1 calc R U . . .
H1A2 H 1.366470 0.112791 0.478877 0.059 Uiso 1 1 calc R U . . .
H1A3 H 1.295207 0.039793 0.558931 0.059 Uiso 1 1 calc R U . . .
C2 C 0.3775(3) 0.38411(11) 0.27133(16) 0.0196(3) Uani 1 1 d . . . . .
C2A C 1.0680(5) 0.09615(15) 0.4708(2) 0.0435(6) Uani 1 1 d . . . . .
C3 C 0.5634(3) 0.39509(11) 0.33331(16) 0.0191(3) Uani 1 1 d . . . . .
C4 C 0.6642(3) 0.31765(11) 0.34037(16) 0.0171(3) Uani 1 1 d . . . . .
C5 C 0.5386(3) 0.25839(11) 0.28254(15) 0.0163(3) Uani 1 1 d . . . . .
C6 C 0.1944(3) 0.26258(12) 0.17854(16) 0.0205(3) Uani 1 1 d . . . . .
C7 C 0.2335(3) 0.44708(13) 0.24808(18) 0.0256(4) Uani 1 1 d . . . . .
C8 C 0.6380(3) 0.47051(12) 0.37944(17) 0.0225(4) Uani 1 1 d . . . . .
C9 C 0.8545(3) 0.30565(11) 0.39965(16) 0.0185(3) Uani 1 1 d . . . . .
N1 N 0.0563(3) 0.23342(11) 0.12943(16) 0.0263(3) Uani 1 1 d . . . . .
N2 N 0.1196(3) 0.49927(13) 0.2300(2) 0.0394(5) Uani 1 1 d . . . . .
N3 N 0.6945(3) 0.53211(12) 0.41670(17) 0.0309(4) Uani 1 1 d . . . . .
N4 N 1.0084(3) 0.29961(11) 0.45008(15) 0.0252(3) Uani 1 1 d . . . . .
N5 N 0.5859(3) 0.17688(10) 0.26462(15) 0.0199(3) Uani 1 1 d . . . . .
N6 N 0.9108(5) 0.09679(17) 0.4234(3) 0.0697(9) Uani 1 1 d . . . . .
Ag Ag -0.22385(2) 0.17056(2) 0.06699(2) 0.02229(6) Uani 1 1 d . . . . .
H1 H 0.667(5) 0.1596(16) 0.311(3) 0.027(7) Uiso 1 1 d . . . . .
H2 H 0.488(5) 0.1481(18) 0.248(3) 0.032(7) Uiso 1 1 d . . . . .

loop_
_atom_site_aniso_label
_atom_site_aniso_U_11
_atom_site_aniso_U_22
_atom_site_aniso_U_33
_atom_site_aniso_U_23
_atom_site_aniso_U_13
_atom_site_aniso_U_12
C1 0.0140(7) 0.0205(8) 0.0199(8) -0.0022(6) -0.0025(6) -0.0002(7)
C1A 0.0405(13) 0.0430(13) 0.0351(12) -0.0081(10) -0.0037(9) -0.0067(11)
C2 0.0159(8) 0.0204(8) 0.0223(8) -0.0003(6) -0.0009(6) 0.0010(7)
C2A 0.0589(17) 0.0249(11) 0.0458(14) 0.0017(9) -0.0124(12) -0.0010(11)
C3 0.0195(8) 0.0183(8) 0.0195(8) -0.0015(6) 0.0001(6) 0.0001(7)
C4 0.0158(8) 0.0182(8) 0.0172(7) -0.0008(6) -0.0030(6) -0.0008(6)
C5 0.0148(7) 0.0184(8) 0.0155(7) 0.0005(5) -0.0014(5) -0.0016(6)
C6 0.0160(8) 0.0233(9) 0.0220(8) -0.0009(6) -0.0010(6) 0.0021(7)
C7 0.0231(9) 0.0253(9) 0.0282(9) 0.0011(7) -0.0007(7) 0.0025(8)
C8 0.0233(9) 0.0205(8) 0.0239(9) 0.0000(6) 0.0026(7) 0.0001(7)
C9 0.0185(8) 0.0177(7) 0.0192(8) -0.0013(6) -0.0008(6) -0.0029(7)
N1 0.0198(7) 0.0299(9) 0.0287(8) -0.0036(7) -0.0052(6) 0.0000(7)
N2 0.0350(10) 0.0377(11) 0.0455(12) 0.0053(9) 0.0002(9) 0.0132(9)
N3 0.0340(10) 0.0239(9) 0.0350(9) -0.0040(7) 0.0044(7) -0.0064(7)
N4 0.0215(8) 0.0270(8) 0.0265(8) -0.0023(6) -0.0057(6) -0.0019(7)
N5 0.0182(8) 0.0170(7) 0.0241(8) -0.0005(5) -0.0040(6) -0.0018(6)
N6 0.083(2) 0.0410(14) 0.082(2) 0.0062(13) -0.0448(17) 0.0096(14)
Ag 0.01776(8) 0.02247(9) 0.02609(8) -0.00238(5) -0.00692(5) 0.00190(5)

loop_
_atom_type_symbol
_atom_type_description
_atom_type_scat_dispersion_real
_atom_type_scat_dispersion_imag
_atom_type_scat_source
C C 0.0033 0.0016 'International Tables Vol C Tables 4.2.6.8 and 6.1.1.4'
H H 0.0000 0.0000 'International Tables Vol C Tables 4.2.6.8 and 6.1.1.4'
N N 0.0061 0.0033 'International Tables Vol C Tables 4.2.6.8 and 6.1.1.4'
Ag Ag -0.8971 1.1015 'International Tables Vol C Tables 4.2.6.8 and 6.1.1.4'

loop_
_geom_angle_atom_site_label_1
_geom_angle_atom_site_label_2
_geom_angle_atom_site_label_3
_geom_angle
_geom_angle_site_symmetry_1
_geom_angle_site_symmetry_3
_geom_angle_publ_flag
C6 C1 C5 126.05(17) . . ?
C6 C1 C2 125.16(16) . . ?
C5 C1 C2 108.76(15) . . ?
C2A C1A H1A1 109.5 . . ?
C2A C1A H1A2 109.5 . . ?
H1A1 C1A H1A2 109.5 . . ?
C2A C1A H1A3 109.5 . . ?
H1A1 C1A H1A3 109.5 . . ?
H1A2 C1A H1A3 109.5 . . ?
C3 C2 C7 124.65(18) . . ?
C3 C2 C1 107.41(15) . . ?
C7 C2 C1 127.94(17) . . ?
N6 C2A C1A 178.9(4) . . ?
C2 C3 C8 125.32(17) . . ?
C2 C3 C4 108.21(16) . . ?
C8 C3 C4 126.46(17) . . ?
C9 C4 C5 127.97(16) . . ?
C9 C4 C3 123.58(16) . . ?
C5 C4 C3 108.42(15) . . ?
N5 C5 C1 126.36(16) . . ?
N5 C5 C4 126.32(16) . . ?
C1 C5 C4 107.19(15) . . ?
N1 C6 C1 179.2(2) . . ?
N2 C7 C2 178.6(2) . . ?
N3 C8 C3 178.7(2) . . ?
N4 C9 C4 176.7(2) . . ?
C6 N1 Ag 169.92(17) . . ?
C8 N3 Ag 157.98(19) . 2 ?
C9 N4 Ag 160.78(16) . 4_766 ?
C5 N5 Ag 106.34(11) . 1_655 ?
C5 N5 H1 113.8(19) . . ?
Ag N5 H1 102(2) 1_655 . ?
C5 N5 H2 114(2) . . ?
Ag N5 H2 101(2) 1_655 . ?
H1 N5 H2 117(3) . . ?
N1 Ag N4 136.62(7) . 4_465 ?
N1 Ag N3 111.64(7) . 2_545 ?
N4 Ag N3 109.25(7) 4_465 2_545 ?
N1 Ag N5 98.15(6) . 1_455 ?
N4 Ag N5 95.11(6) 4_465 1_455 ?
N3 Ag N5 90.83(6) 2_545 1_455 ?

loop_
_geom_bond_atom_site_label_1
_geom_bond_atom_site_label_2
_geom_bond_distance
_geom_bond_site_symmetry_2
_geom_bond_publ_flag
C1 C6 1.409(2) . ?
C1 C5 1.410(2) . ?
C1 C2 1.432(3) . ?
C1A C2A 1.448(4) . ?
C1A H1A1 0.9600 . ?
C1A H1A2 0.9600 . ?
C1A H1A3 0.9600 . ?
C2 C3 1.396(2) . ?
C2 C7 1.416(3) . ?
C2A N6 1.146(4) . ?
C3 C8 1.414(3) . ?
C3 C4 1.427(2) . ?
C4 C9 1.410(2) . ?
C4 C5 1.412(2) . ?
C5 N5 1.381(2) . ?
C6 N1 1.148(2) . ?
C7 N2 1.148(3) . ?
C8 N3 1.144(3) . ?
C9 N4 1.146(2) . ?
N1 Ag 2.2031(17) . ?
N3 Ag 2.2723(19) 2 ?
N4 Ag 2.2090(16) 4_766 ?
N5 Ag 2.5686(17) 1_655 ?
N5 H1 0.78(3) . ?
N5 H2 0.81(3) . ?
